data_1101035
loop_
_publ_author_name
'Donaldson, J. D.'
'Moser, W.'
'Simpson, W. B.'

_publ_section_title
;
 178. Red tin(II) oxide
;
_journal_coden_ASTM JCSOA9
_journal_name_full 'Journal of the Chemical Society'
_journal_page_first 839
_journal_page_last 841
_journal_paper_doi 10.1039/jr9610000839
_journal_year 1961
_chemical_formula_structural 'Sn O'
_chemical_formula_sum 'O Sn'
_chemical_name_systematic 'Tin (II) oxide - red modification'
_space_group_IT_number 36
_symmetry_cell_setting orthorhombic
_symmetry_Int_Tables_number 36
_symmetry_space_group_name_Hall 'C 2c -2'
_symmetry_space_group_name_H-M 'C m c 21'
_cell_angle_alpha 90
_cell_angle_beta 90
_cell_angle_gamma 90
_cell_formula_units_Z 8
_cell_length_a 5.00(1)
_cell_length_b 5.72(1)
_cell_length_c 11.12(2)
_cell_volume 318.0
_cod_database_code 1101035

loop_
_symmetry_equiv_pos_as_xyz
x,y,z
-x,y,z
-x,-y,1/2+z
x,-y,1/2+z
1/2+x,1/2+y,z
1/2-x,1/2+y,z
1/2-x,1/2-y,1/2+z
1/2+x,1/2-y,1/2+z

loop_
_atom_site_label
_atom_site_type_symbol
_atom_site_symmetry_multiplicity
_atom_site_Wyckoff_symbol
_atom_site_fract_x
_atom_site_fract_y
_atom_site_fract_z
_atom_site_occupancy
_atom_site_attached_hydrogens
_atom_site_calc_flag
Sn1 Sn2+ 4 a 0. 0. 0. 1. 0 d
Sn2 Sn2+ 4 a 0. 0.441 0.254 1. 0 d
O1 O2- 8 b 0.18 0.25 0.38 1. 0 d

loop_
_atom_type_symbol
_atom_type_oxidation_number
Sn2+ 2.000
O2- -2.000

loop_
_cod_related_entry_id
_cod_related_entry_database
_cod_related_entry_code
1 ChemSpider 8187518
